data_7029591
loop_
_publ_author_name
'Kociok-K\"ohn, Gabriele'
'Mahon, Mary F.'
'Molloy, Kieran C.'
'Price, Gareth J.'
'Prior, Timothy J.'
'Smith, Douglas R. G.'

_publ_section_title
;
 Biomimetic polyorganosiloxanes: model compounds for new materials.
;
_journal_issue 21
_journal_name_full 'Dalton transactions (Cambridge, England : 2003)'
_journal_page_first 7734
_journal_page_last 7746
_journal_paper_doi 10.1039/c4dt00554f
_journal_volume 43
_journal_year 2014
_chemical_formula_moiety 'C17 H31 N2 O3 Si2'
_chemical_formula_sum 'C17 H31 N2 O3 Si2'
_chemical_formula_weight 367.62
_chemical_name_systematic
;
 ?
;
_space_group_crystal_system triclinic
_space_group_IT_number 2
_space_group_name_Hall '-P 1'
_space_group_name_H-M_alt 'P -1'
_symmetry_space_group_name_Hall '-P 1'
_symmetry_space_group_name_H-M 'P -1'
_atom_sites_solution_hydrogens geom
_audit_creation_method SHELXL-2013
_cell_angle_alpha 85.273(2)
_cell_angle_beta 79.127(2)
_cell_angle_gamma 64.283(2)
_cell_formula_units_Z 2
_cell_length_a 7.6867(3)
_cell_length_b 8.6444(4)
_cell_length_c 17.9501(11)
_cell_measurement_reflns_used 16111
_cell_measurement_temperature 150(2)
_cell_measurement_theta_max 25.350
_cell_measurement_theta_min 2.910
_cell_volume 1055.30(9)
_computing_cell_refinement 'HKL Scalepack (Otwinowski & Minor, 1997)'
_computing_data_collection 'Collect (Nonius BV, 1997-2000)'
_computing_data_reduction
;
 DENZO-SCALEPACK Z. Otwinowski and W. Minor, " 
 Processing of X-ray Diffraction Data Collected in Oscillation Mode ", 
 Methods in Enzymology, Volume 276: Macromolecular Crystallography, 
 part A, p.307-326, 1997,C.W. Carter, Jr. & R. M. Sweet, Eds., Academic Press.
;
_computing_molecular_graphics 'ORTEP3 for Windows - Farrugia, L. J. J. Appl. Crystallogr. 1997, 30, 565'
_computing_publication_material
;
 'WinGX publication routines, Farrugia, 
 L. J., J. Appl. Crystallogr., 1999, 32, 837-838
;
_computing_structure_refinement
;
 SHELXL-2012 (Sheldrick, 2012)
 Sheldrick GM (2008) Acta Crystallogr A64:112--122 and 
 C. B. H\"ubschle, G. M. Sheldrick and B. Dittrich
 ShelXle: a Qt graphical user interface for SHELXL
 J. Appl. Cryst., 44, (2011) 1281-1284.
;
_computing_structure_solution
; 
 SIR97- Altomare A., Burla M.C., Camalli M., Cascarano G.L., Giacovazzo C. , 
 Guagliardi A., Moliterni A.G.G., Polidori G.,Spagna R. 
 (1999) J. Appl. Cryst. 32, 115-119
;
_diffrn_ambient_temperature 150(2)
_diffrn_measured_fraction_theta_full 0.971
_diffrn_measured_fraction_theta_max 0.962
_diffrn_measurement_device_type 'Nonius Kappa CCD'
_diffrn_measurement_method '181 1.8 degree images with \f and \w scans'
_diffrn_radiation_monochromator graphite
_diffrn_radiation_source 'fine-focus sealed tube'
_diffrn_radiation_type MoK\a
_diffrn_radiation_wavelength 0.71073
_diffrn_reflns_av_R_equivalents 0.0632
_diffrn_reflns_av_unetI/netI 0.0668
_diffrn_reflns_Laue_measured_fraction_full 0.971
_diffrn_reflns_Laue_measured_fraction_max 0.962
_diffrn_reflns_limit_h_max 9
_diffrn_reflns_limit_h_min -9
_diffrn_reflns_limit_k_max 10
_diffrn_reflns_limit_k_min -10
_diffrn_reflns_limit_l_max 21
_diffrn_reflns_limit_l_min -21
_diffrn_reflns_number 11515
_diffrn_reflns_point_group_measured_fraction_full 0.971
_diffrn_reflns_point_group_measured_fraction_max 0.962
_diffrn_reflns_theta_full 25.242
_diffrn_reflns_theta_max 25.530
_diffrn_reflns_theta_min 5.727
_exptl_absorpt_coefficient_mu 0.184
_exptl_absorpt_correction_T_max 0.990
_exptl_absorpt_correction_T_min 0.937
_exptl_absorpt_correction_type multi-scan
_exptl_absorpt_process_details
;
multi-scan from symmetry-related measurements 
 Sortav (Blessing 1995)
;
_exptl_crystal_colour colourless
_exptl_crystal_density_diffrn 1.157
_exptl_crystal_description plate
_exptl_crystal_F_000 398
_exptl_crystal_size_max 0.250
_exptl_crystal_size_mid 0.200
_exptl_crystal_size_min 0.050
_refine_diff_density_max 0.265
_refine_diff_density_min -0.344
_refine_diff_density_rms 0.045
_refine_ls_extinction_coef 0.101(13)
_refine_ls_extinction_expression Fc^*^=kFc[1+0.001xFc^2^\l^3^/sin(2\q)]^-1/4^
_refine_ls_extinction_method SHELXL
_refine_ls_goodness_of_fit_ref 1.029
_refine_ls_hydrogen_treatment constr
_refine_ls_matrix_type full
_refine_ls_number_parameters 232
_refine_ls_number_reflns 3796
_refine_ls_number_restraints 0
_refine_ls_restrained_S_all 1.029
_refine_ls_R_factor_all 0.0943
_refine_ls_R_factor_gt 0.0593
_refine_ls_shift/su_max 0.000
_refine_ls_shift/su_mean 0.000
_refine_ls_structure_factor_coef Fsqd
_refine_ls_weighting_details 'w=1/[\s^2^(Fo^2^)+(0.0530P)^2^+0.7787P] where P=(Fo^2^+2Fc^2^)/3'
_refine_ls_weighting_scheme calc
_refine_ls_wR_factor_gt 0.1324
_refine_ls_wR_factor_ref 0.1528
_reflns_Friedel_coverage 0.000
_reflns_number_gt 2589
_reflns_number_total 3796
_reflns_threshold_expression 'I > 2\s(I)'
_cod_data_source_file c4dt00554f1.cif
_cod_data_source_block Compound-19-h06kcm6
_cod_depositor_comments 'Adding full bibliography for 7029587--7029593.cif.'
_cod_database_code 7029591
_shelx_space_group_comment
;
The symmetry employed for this shelxl refinement is uniquely defined
by the following loop, which should always be used as a source of
symmetry information in preference to the above space-group names.
They are only intended as comments.
;
_shelx_estimated_absorpt_t_min 0.955
_shelx_estimated_absorpt_t_max 0.991
_shelxl_version_number 2013-3

loop_
_space_group_symop_operation_xyz
'x, y, z'
'-x, -y, -z'

loop_
_atom_site_label
_atom_site_type_symbol
_atom_site_fract_x
_atom_site_fract_y
_atom_site_fract_z
_atom_site_U_iso_or_equiv
_atom_site_adp_type
_atom_site_occupancy
_atom_site_site_symmetry_order
_atom_site_calc_flag
_atom_site_refinement_flags_posn
_atom_site_refinement_flags_adp
_atom_site_refinement_flags_occupancy
Si1 Si 0.12718(18) 0.38174(12) 0.14885(6) 0.0625(4) Uani 1 1 d . . .
Si2 Si 0.01103(16) 0.77752(12) 0.15555(5) 0.0576(3) Uani 1 1 d . . .
O1 O 0.0663(3) 0.5761(3) 0.17548(12) 0.0514(6) Uani 1 1 d . . .
O2 O 0.5466(3) 0.5018(3) 0.33409(11) 0.0450(5) Uani 1 1 d . . .
O3 O 0.3400(8) 0.1762(6) 0.5094(3) 0.0634(13) Uani 0.5 1 d . . P
O3A O 0.0712(7) 0.7607(6) 0.5383(3) 0.0612(12) Uani 0.5 1 d . . P
N1 N 0.4445(3) 0.3370(3) 0.42057(13) 0.0392(6) Uani 1 1 d . . .
N2 N 0.3136(3) 0.6335(3) 0.43595(13) 0.0394(6) Uani 1 1 d . . .
C1 C -0.0930(9) 0.3666(6) 0.1288(3) 0.117(2) Uani 1 1 d . . .
H1A H -0.1927 0.3948 0.1748 0.175 Uiso 1 1 calc R U .
H1B H -0.0572 0.2495 0.1127 0.175 Uiso 1 1 calc R U .
H1C H -0.1453 0.4475 0.0884 0.175 Uiso 1 1 calc R U .
C2 C 0.3195(9) 0.3272(6) 0.0654(2) 0.112(2) Uani 1 1 d . . .
H2A H 0.2667 0.3983 0.0224 0.167 Uiso 1 1 calc R U .
H2B H 0.3671 0.2057 0.0529 0.167 Uiso 1 1 calc R U .
H2C H 0.4279 0.3482 0.0759 0.167 Uiso 1 1 calc R U .
C3 C 0.2081(10) 0.7967(7) 0.0850(3) 0.116(2) Uani 1 1 d . . .
H3A H 0.3321 0.7408 0.1044 0.175 Uiso 1 1 calc R U .
H3B H 0.1771 0.9184 0.0754 0.175 Uiso 1 1 calc R U .
H3C H 0.2201 0.7412 0.0377 0.175 Uiso 1 1 calc R U .
C4 C -0.2214(9) 0.8758(6) 0.1182(3) 0.119(2) Uani 1 1 d . . .
H4A H -0.2037 0.8233 0.0693 0.179 Uiso 1 1 calc R U .
H4B H -0.2605 0.9994 0.1112 0.179 Uiso 1 1 calc R U .
H4C H -0.3234 0.8571 0.1541 0.179 Uiso 1 1 calc R U .
C5 C 0.2196(6) 0.2347(4) 0.2279(2) 0.0581(9) Uani 1 1 d . . .
H5A H 0.1066 0.2471 0.2680 0.070 Uiso 1 1 calc R U .
H5B H 0.2803 0.1152 0.2090 0.070 Uiso 1 1 calc R U .
C6 C 0.3699(5) 0.2632(4) 0.26376(17) 0.0489(8) Uani 1 1 d . . .
H6A H 0.4848 0.2485 0.2242 0.059 Uiso 1 1 calc R U .
H6B H 0.3107 0.3828 0.2826 0.059 Uiso 1 1 calc R U .
C7 C 0.4390(5) 0.1402(4) 0.32932(18) 0.0496(8) Uani 1 1 d . . .
H7A H 0.3227 0.1419 0.3648 0.060 Uiso 1 1 calc R U .
H7B H 0.5155 0.0222 0.3089 0.060 Uiso 1 1 calc R U .
C8 C 0.5643(5) 0.1823(4) 0.37339(18) 0.0466(7) Uani 1 1 d . . .
H8A H 0.6290 0.0839 0.4062 0.056 Uiso 1 1 calc R U .
H8B H 0.6678 0.2014 0.3374 0.056 Uiso 1 1 calc R U .
C9 C 0.4427(4) 0.4919(4) 0.39287(16) 0.0381(6) Uani 1 1 d . . .
C10 C 0.3343(5) 0.3204(4) 0.48912(17) 0.0466(7) Uani 1 1 d . . .
C11 C 0.2129(5) 0.4656(4) 0.53240(16) 0.0473(8) Uani 1 1 d . . .
C12 C 0.0991(6) 0.4496(6) 0.60827(18) 0.0699(11) Uani 1 1 d . . .
H12A H 0.0901 0.3395 0.6110 0.105 Uiso 1 1 calc R U .
H12B H -0.0330 0.5437 0.6146 0.105 Uiso 1 1 calc R U .
H12C H 0.1661 0.4550 0.6487 0.105 Uiso 1 1 calc R U .
C13 C 0.1983(5) 0.6244(4) 0.50451(17) 0.0473(8) Uani 1 1 d . . .
C14 C 0.2906(5) 0.8054(4) 0.40712(19) 0.0490(8) Uani 1 1 d . . .
H14A H 0.4131 0.7947 0.3735 0.059 Uiso 1 1 calc R U .
H14B H 0.2682 0.8796 0.4504 0.059 Uiso 1 1 calc R U .
C15 C 0.1205(5) 0.8899(4) 0.36340(18) 0.0508(8) Uani 1 1 d . . .
H15A H 0.0938 1.0122 0.3549 0.061 Uiso 1 1 calc R U .
H15B H 0.0020 0.8859 0.3949 0.061 Uiso 1 1 calc R U .
C16 C 0.1570(5) 0.8057(4) 0.28660(17) 0.0467(7) Uani 1 1 d . . .
H16A H 0.2712 0.8152 0.2540 0.056 Uiso 1 1 calc R U .
H16B H 0.1901 0.6821 0.2947 0.056 Uiso 1 1 calc R U .
C17 C -0.0181(5) 0.8859(4) 0.24551(18) 0.0538(8) Uani 1 1 d . . .
H17A H -0.0441 1.0072 0.2341 0.065 Uiso 1 1 calc R U .
H17B H -0.1345 0.8853 0.2801 0.065 Uiso 1 1 calc R U .

loop_
_atom_site_aniso_label
_atom_site_aniso_U_11
_atom_site_aniso_U_22
_atom_site_aniso_U_33
_atom_site_aniso_U_23
_atom_site_aniso_U_13
_atom_site_aniso_U_12
Si1 0.0922(8) 0.0408(5) 0.0609(6) 0.0030(4) -0.0432(5) -0.0228(5)
Si2 0.0783(7) 0.0403(5) 0.0503(6) 0.0031(4) -0.0264(5) -0.0162(5)
O1 0.0660(15) 0.0401(12) 0.0504(12) 0.0021(9) -0.0188(10) -0.0216(11)
O2 0.0424(12) 0.0518(13) 0.0457(12) 0.0033(9) -0.0084(9) -0.0247(10)
O3 0.084(3) 0.071(3) 0.059(3) 0.027(2) -0.033(2) -0.052(3)
O3A 0.054(3) 0.063(3) 0.062(3) -0.020(2) -0.012(2) -0.016(2)
N1 0.0401(13) 0.0386(13) 0.0419(13) 0.0041(10) -0.0141(10) -0.0174(11)
N2 0.0400(13) 0.0382(13) 0.0442(13) 0.0010(10) -0.0131(11) -0.0184(11)
C1 0.169(5) 0.078(3) 0.160(5) 0.047(3) -0.130(4) -0.072(3)
C2 0.163(5) 0.073(3) 0.050(2) -0.009(2) -0.024(3) -0.002(3)
C3 0.187(6) 0.106(4) 0.069(3) 0.002(3) 0.017(3) -0.091(4)
C4 0.142(5) 0.073(3) 0.122(4) -0.023(3) -0.100(4) 0.008(3)
C5 0.079(2) 0.0401(18) 0.066(2) 0.0050(15) -0.0370(18) -0.0262(17)
C6 0.063(2) 0.0408(17) 0.0486(17) 0.0024(13) -0.0213(15) -0.0227(15)
C7 0.060(2) 0.0379(17) 0.0561(19) 0.0023(13) -0.0257(15) -0.0195(15)
C8 0.0473(18) 0.0378(16) 0.0542(18) 0.0023(13) -0.0205(14) -0.0134(14)
C9 0.0340(15) 0.0443(17) 0.0422(16) 0.0026(12) -0.0135(13) -0.0202(13)
C10 0.0483(18) 0.061(2) 0.0427(16) 0.0110(14) -0.0214(14) -0.0308(16)
C11 0.0432(17) 0.073(2) 0.0374(15) 0.0042(14) -0.0133(13) -0.0343(17)
C12 0.057(2) 0.128(4) 0.0431(18) 0.0055(19) -0.0096(16) -0.057(2)
C13 0.0424(17) 0.061(2) 0.0440(17) -0.0067(14) -0.0152(14) -0.0226(16)
C14 0.0563(19) 0.0380(17) 0.0612(19) -0.0005(13) -0.0224(15) -0.0229(15)
C15 0.057(2) 0.0383(17) 0.0597(19) -0.0028(14) -0.0250(16) -0.0161(15)
C16 0.0533(19) 0.0364(16) 0.0509(17) 0.0008(13) -0.0160(14) -0.0170(14)
C17 0.063(2) 0.0369(17) 0.0595(19) -0.0012(14) -0.0260(16) -0.0128(15)

loop_
_atom_type_symbol
_atom_type_description
_atom_type_scat_dispersion_real
_atom_type_scat_dispersion_imag
_atom_type_scat_source
C C 0.0033 0.0016 'International Tables Vol C Tables 4.2.6.8 and 6.1.1.4'
H H 0.0000 0.0000 'International Tables Vol C Tables 4.2.6.8 and 6.1.1.4'
O O 0.0106 0.0060 'International Tables Vol C Tables 4.2.6.8 and 6.1.1.4'
N N 0.0061 0.0033 'International Tables Vol C Tables 4.2.6.8 and 6.1.1.4'
Si Si 0.0817 0.0704 'International Tables Vol C Tables 4.2.6.8 and 6.1.1.4'

loop_
_geom_angle_atom_site_label_1
_geom_angle_atom_site_label_2
_geom_angle_atom_site_label_3
_geom_angle
O1 Si1 C2 109.5(2)
O1 Si1 C5 107.96(13)
C2 Si1 C5 109.7(2)
O1 Si1 C1 109.1(2)
C2 Si1 C1 111.3(3)
C5 Si1 C1 109.23(19)
O1 Si2 C3 110.0(2)
O1 Si2 C4 109.9(2)
C3 Si2 C4 109.8(3)
O1 Si2 C17 107.19(13)
C3 Si2 C17 110.3(2)
C4 Si2 C17 109.56(19)
Si1 O1 Si2 150.53(15)
C9 N1 C10 123.6(2)
C9 N1 C8 118.1(2)
C10 N1 C8 118.3(2)
C9 N2 C13 123.5(2)
C9 N2 C14 118.6(2)
C13 N2 C14 117.9(2)
Si1 C1 H1A 109.5
Si1 C1 H1B 109.5
H1A C1 H1B 109.5
Si1 C1 H1C 109.5
H1A C1 H1C 109.5
H1B C1 H1C 109.5
Si1 C2 H2A 109.5
Si1 C2 H2B 109.5
H2A C2 H2B 109.5
Si1 C2 H2C 109.5
H2A C2 H2C 109.5
H2B C2 H2C 109.5
Si2 C3 H3A 109.5
Si2 C3 H3B 109.5
H3A C3 H3B 109.5
Si2 C3 H3C 109.5
H3A C3 H3C 109.5
H3B C3 H3C 109.5
Si2 C4 H4A 109.5
Si2 C4 H4B 109.5
H4A C4 H4B 109.5
Si2 C4 H4C 109.5
H4A C4 H4C 109.5
H4B C4 H4C 109.5
C6 C5 Si1 115.3(2)
C6 C5 H5A 108.5
Si1 C5 H5A 108.5
C6 C5 H5B 108.5
Si1 C5 H5B 108.5
H5A C5 H5B 107.5
C7 C6 C5 113.0(3)
C7 C6 H6A 109.0
C5 C6 H6A 109.0
C7 C6 H6B 109.0
C5 C6 H6B 109.0
H6A C6 H6B 107.8
C8 C7 C6 114.1(3)
C8 C7 H7A 108.7
C6 C7 H7A 108.7
C8 C7 H7B 108.7
C6 C7 H7B 108.7
H7A C7 H7B 107.6
N1 C8 C7 111.2(2)
N1 C8 H8A 109.4
C7 C8 H8A 109.4
N1 C8 H8B 109.4
C7 C8 H8B 109.4
H8A C8 H8B 108.0
O2 C9 N2 122.6(2)
O2 C9 N1 122.2(3)
N2 C9 N1 115.2(2)
O3 C10 C11 121.0(4)
O3 C10 N1 119.8(4)
C11 C10 N1 119.2(3)
C13 C11 C10 118.9(3)
C13 C11 C12 121.0(3)
C10 C11 C12 120.0(3)
C11 C12 H12A 109.5
C11 C12 H12B 109.5
H12A C12 H12B 109.5
C11 C12 H12C 109.5
H12A C12 H12C 109.5
H12B C12 H12C 109.5
O3A C13 C11 120.2(4)
O3A C13 N2 120.2(4)
C11 C13 N2 119.4(3)
N2 C14 C15 112.2(2)
N2 C14 H14A 109.2
C15 C14 H14A 109.2
N2 C14 H14B 109.2
C15 C14 H14B 109.2
H14A C14 H14B 107.9
C14 C15 C16 113.9(3)
C14 C15 H15A 108.8
C16 C15 H15A 108.8
C14 C15 H15B 108.8
C16 C15 H15B 108.8
H15A C15 H15B 107.7
C17 C16 C15 113.2(3)
C17 C16 H16A 108.9
C15 C16 H16A 108.9
C17 C16 H16B 108.9
C15 C16 H16B 108.9
H16A C16 H16B 107.7
C16 C17 Si2 115.0(2)
C16 C17 H17A 108.5
Si2 C17 H17A 108.5
C16 C17 H17B 108.5
Si2 C17 H17B 108.5
H17A C17 H17B 107.5

loop_
_geom_bond_atom_site_label_1
_geom_bond_atom_site_label_2
_geom_bond_distance
Si1 O1 1.623(2)
Si1 C2 1.824(5)
Si1 C5 1.853(3)
Si1 C1 1.855(5)
Si2 O1 1.629(2)
Si2 C3 1.840(5)
Si2 C4 1.845(5)
Si2 C17 1.862(3)
O2 C9 1.219(3)
O3 C10 1.254(5)
O3A C13 1.267(5)
N1 C9 1.385(3)
N1 C10 1.391(4)
N1 C8 1.475(4)
N2 C9 1.376(4)
N2 C13 1.393(4)
N2 C14 1.479(4)
C1 H1A 0.9800
C1 H1B 0.9800
C1 H1C 0.9800
C2 H2A 0.9800
C2 H2B 0.9800
C2 H2C 0.9800
C3 H3A 0.9800
C3 H3B 0.9800
C3 H3C 0.9800
C4 H4A 0.9800
C4 H4B 0.9800
C4 H4C 0.9800
C5 C6 1.537(4)
C5 H5A 0.9900
C5 H5B 0.9900
C6 C7 1.529(4)
C6 H6A 0.9900
C6 H6B 0.9900
C7 C8 1.525(4)
C7 H7A 0.9900
C7 H7B 0.9900
C8 H8A 0.9900
C8 H8B 0.9900
C10 C11 1.386(5)
C11 C13 1.386(4)
C11 C12 1.504(4)
C12 H12A 0.9800
C12 H12B 0.9800
C12 H12C 0.9800
C14 C15 1.524(4)
C14 H14A 0.9900
C14 H14B 0.9900
C15 C16 1.533(4)
C15 H15A 0.9900
C15 H15B 0.9900
C16 C17 1.522(4)
C16 H16A 0.9900
C16 H16B 0.9900
C17 H17A 0.9900
C17 H17B 0.9900
